data_7014587
loop_
_publ_author_name
'Delgado, Salom\'e'
'Gallego, Almudena'
'Castillo, Oscar'
'Zamora, F\'elix'

_publ_section_title
;
 Unexpected multiple bond cleavage and rearrangement of organosulfide
 ligands in the presence of Cu(II) assisted by solvothermal and
 solvothermal-microwave conditions.
;
_journal_issue 4
_journal_name_full 'Dalton transactions (Cambridge, England : 2003)'
_journal_page_first 847
_journal_page_last 852
_journal_paper_doi 10.1039/c0dt00973c
_journal_volume 40
_journal_year 2011
_chemical_compound_source 'synthesis as described'
_chemical_formula_moiety 'C8 H6 N4 O S'
_chemical_formula_structural 'C8 H6 N4 O S'
_chemical_formula_sum 'C8 H6 N4 O S'
_chemical_formula_weight 206.23
_chemical_name_systematic
;
2-(pyrimidin-2-ylamino)-1,3-thiazole-4-carbaldehyde
;
_space_group_IT_number 14
_symmetry_cell_setting monoclinic
_symmetry_Int_Tables_number 14
_symmetry_space_group_name_Hall '-P 2ybc'
_symmetry_space_group_name_H-M 'P 1 21/c 1'
_atom_sites_solution_hydrogens geom
_atom_sites_solution_primary direct
_atom_sites_solution_secondary difmap
_audit_creation_method SHELXL97
_cell_angle_alpha 90.00
_cell_angle_beta 120.377(4)
_cell_angle_gamma 90.00
_cell_formula_units_Z 4
_cell_length_a 5.4675(4)
_cell_length_b 21.7393(16)
_cell_length_c 8.3532(5)
_cell_measurement_reflns_used 10249
_cell_measurement_temperature 100(2)
_cell_measurement_theta_max 71.06
_cell_measurement_theta_min 4.07
_cell_volume 856.56(11)
_computing_cell_refinement 'Bruker SMART'
_computing_data_collection 'Bruker SMART'
_computing_data_reduction 'Bruker SAINT'
_computing_molecular_graphics 'Bruker SHELXTL'
_computing_publication_material 'Bruker SHELXTL'
_computing_structure_refinement 'SHELXL-97 (Sheldrick, 1997)'
_computing_structure_solution 'SHELXS-97 (Sheldrick, 1990)'
_diffrn_ambient_temperature 100(2)
_diffrn_measured_fraction_theta_full 0.975
_diffrn_measured_fraction_theta_max 0.975
_diffrn_measurement_device_type 'CCD area detector'
_diffrn_measurement_method 'phi and omega scans'
_diffrn_radiation_monochromator graphite
_diffrn_radiation_source 'fine-focus sealed tube'
_diffrn_radiation_type CuK\a
_diffrn_radiation_wavelength 1.54178
_diffrn_reflns_av_R_equivalents 0.0325
_diffrn_reflns_av_sigmaI/netI 0.0243
_diffrn_reflns_limit_h_max 6
_diffrn_reflns_limit_h_min -6
_diffrn_reflns_limit_k_max 20
_diffrn_reflns_limit_k_min -24
_diffrn_reflns_limit_l_max 10
_diffrn_reflns_limit_l_min -10
_diffrn_reflns_number 10249
_diffrn_reflns_theta_full 71.06
_diffrn_reflns_theta_max 71.06
_diffrn_reflns_theta_min 4.07
_exptl_absorpt_coefficient_mu 3.124
_exptl_absorpt_correction_T_max 0.8790
_exptl_absorpt_correction_T_min 0.6921
_exptl_absorpt_correction_type multi-scan
_exptl_absorpt_process_details
;
Bruker (2008). SADABS, APEX2 and SAINT.
Bruker AXS Inc., Madison, Wisconsin, USA.
;
_exptl_crystal_colour colourless
_exptl_crystal_density_diffrn 1.599
_exptl_crystal_density_method 'not measured'
_exptl_crystal_description prismatic
_exptl_crystal_F_000 424
_exptl_crystal_size_max 0.10
_exptl_crystal_size_mid 0.08
_exptl_crystal_size_min 0.05
_refine_diff_density_max 0.403
_refine_diff_density_min -0.209
_refine_diff_density_rms 0.062
_refine_ls_extinction_method none
_refine_ls_goodness_of_fit_ref 1.116
_refine_ls_hydrogen_treatment constr
_refine_ls_matrix_type full
_refine_ls_number_parameters 127
_refine_ls_number_reflns 1612
_refine_ls_number_restraints 0
_refine_ls_restrained_S_all 1.116
_refine_ls_R_factor_all 0.0323
_refine_ls_R_factor_gt 0.0313
_refine_ls_shift/su_max 0.000
_refine_ls_shift/su_mean 0.000
_refine_ls_structure_factor_coef Fsqd
_refine_ls_weighting_details 'calc w=1/[\s^2^(Fo^2^)+(0.0468P)^2^+0.4388P] where P=(Fo^2^+2Fc^2^)/3'
_refine_ls_weighting_scheme calc
_refine_ls_wR_factor_gt 0.0840
_refine_ls_wR_factor_ref 0.0852
_reflns_number_gt 1554
_reflns_number_total 1612
_reflns_threshold_expression >2sigma(I)
_cod_data_source_file C0DT00973C.TXT
_cod_data_source_block compound-3
_cod_original_cell_volume 856.56(10)
_cod_original_sg_symbol_H-M P2(1)/c
_cod_database_code 7014587

loop_
_symmetry_equiv_pos_as_xyz
'x, y, z'
'-x, y+1/2, -z+1/2'
'-x, -y, -z'
'x, -y-1/2, z-1/2'

loop_
_atom_site_label
_atom_site_type_symbol
_atom_site_fract_x
_atom_site_fract_y
_atom_site_fract_z
_atom_site_U_iso_or_equiv
_atom_site_adp_type
_atom_site_occupancy
_atom_site_symmetry_multiplicity
_atom_site_calc_flag
_atom_site_refinement_flags
_atom_site_disorder_assembly
_atom_site_disorder_group
S1 S 0.25580(7) -0.089332(16) 0.78828(5) 0.01558(15) Uani 1 1 d . . .
C1 C 0.3819(3) -0.15233(7) 0.7242(2) 0.0172(3) Uani 1 1 d . . .
C2 C 0.4905(3) -0.13407(7) 0.6160(2) 0.0168(3) Uani 1 1 d . . .
H2 H 0.5679 -0.1625 0.5672 0.020 Uiso 1 1 calc R . .
C3 C 0.3643(3) -0.04329(7) 0.66651(19) 0.0140(3) Uani 1 1 d . . .
C4 C 0.3737(3) -0.21345(7) 0.7869(2) 0.0215(3) Uani 1 1 d . . .
H4 H 0.4420 -0.2462 0.7448 0.026 Uiso 1 1 calc R . .
C5 C 0.2233(3) 0.05661(7) 0.72893(19) 0.0145(3) Uani 1 1 d . . .
C6 C 0.0059(3) 0.06955(8) 0.8961(2) 0.0186(3) Uani 1 1 d . . .
H6 H -0.0707 0.0534 0.9672 0.022 Uiso 1 1 calc R . .
C7 C -0.0030(3) 0.13210(8) 0.8690(2) 0.0199(3) Uani 1 1 d . . .
H7 H -0.0860 0.1591 0.9175 0.024 Uiso 1 1 calc R . .
C8 C 0.1156(3) 0.15363(7) 0.7668(2) 0.0187(3) Uani 1 1 d . . .
H8 H 0.1138 0.1967 0.7464 0.022 Uiso 1 1 calc R . .
N1 N 0.4809(3) -0.07271(6) 0.58270(17) 0.0158(3) Uani 1 1 d . . .
N2 N 0.3372(3) 0.01878(6) 0.65118(17) 0.0152(3) Uani 1 1 d . . .
H2A H 0.3993 0.0368 0.5842 0.018 Uiso 1 1 calc R . .
N3 N 0.1177(2) 0.03052(6) 0.82695(16) 0.0140(3) Uani 1 1 d . . .
N4 N 0.2319(2) 0.11673(6) 0.69606(17) 0.0166(3) Uani 1 1 d . . .
O1 O 0.2847(3) -0.22611(6) 0.89074(17) 0.0290(3) Uani 1 1 d . . .

loop_
_atom_site_aniso_label
_atom_site_aniso_U_11
_atom_site_aniso_U_22
_atom_site_aniso_U_33
_atom_site_aniso_U_23
_atom_site_aniso_U_13
_atom_site_aniso_U_12
S1 0.0197(2) 0.0138(2) 0.0182(2) -0.00020(12) 0.01330(17) -0.00127(12)
C1 0.0186(7) 0.0153(8) 0.0175(7) -0.0009(6) 0.0090(6) -0.0012(5)
C2 0.0184(7) 0.0145(8) 0.0188(7) -0.0007(5) 0.0102(6) 0.0000(5)
C3 0.0124(6) 0.0157(8) 0.0143(7) -0.0004(5) 0.0071(6) -0.0015(5)
C4 0.0286(8) 0.0152(8) 0.0229(8) -0.0021(6) 0.0146(7) -0.0027(6)
C5 0.0131(6) 0.0159(8) 0.0137(7) -0.0004(5) 0.0062(6) 0.0001(5)
C6 0.0182(7) 0.0217(9) 0.0193(7) -0.0012(6) 0.0120(6) -0.0005(6)
C7 0.0194(7) 0.0209(8) 0.0207(8) -0.0027(6) 0.0111(6) 0.0014(6)
C8 0.0189(7) 0.0148(8) 0.0217(8) -0.0010(6) 0.0097(6) 0.0006(5)
N1 0.0175(6) 0.0147(7) 0.0187(6) -0.0003(5) 0.0117(5) -0.0004(5)
N2 0.0190(6) 0.0130(7) 0.0192(6) 0.0015(5) 0.0137(5) -0.0007(4)
N3 0.0148(6) 0.0144(6) 0.0158(6) -0.0004(4) 0.0099(5) -0.0001(5)
N4 0.0172(6) 0.0158(7) 0.0184(6) 0.0004(5) 0.0102(5) -0.0002(5)
O1 0.0459(7) 0.0196(6) 0.0312(7) 0.0000(5) 0.0266(6) -0.0071(5)

loop_
_atom_type_symbol
_atom_type_description
_atom_type_scat_dispersion_real
_atom_type_scat_dispersion_imag
_atom_type_scat_source
C C 0.0181 0.0091 'International Tables Vol C Tables 4.2.6.8 and 6.1.1.4'
H H 0.0000 0.0000 'International Tables Vol C Tables 4.2.6.8 and 6.1.1.4'
N N 0.0311 0.0180 'International Tables Vol C Tables 4.2.6.8 and 6.1.1.4'
O O 0.0492 0.0322 'International Tables Vol C Tables 4.2.6.8 and 6.1.1.4'
S S 0.3331 0.5567 'International Tables Vol C Tables 4.2.6.8 and 6.1.1.4'

loop_
_geom_angle_atom_site_label_1
_geom_angle_atom_site_label_2
_geom_angle_atom_site_label_3
_geom_angle
_geom_angle_site_symmetry_1
_geom_angle_site_symmetry_3
_geom_angle_publ_flag
C3 S1 C1 88.14(7) . . ?
C2 C1 C4 127.83(14) . . ?
C2 C1 S1 110.36(11) . . ?
C4 C1 S1 121.79(12) . . ?
N1 C2 C1 115.82(13) . . ?
N1 C2 H2 122.1 . . ?
C1 C2 H2 122.1 . . ?
N1 C3 N2 119.26(13) . . ?
N1 C3 S1 115.50(11) . . ?
N2 C3 S1 125.25(11) . . ?
O1 C4 C1 124.34(15) . . ?
O1 C4 H4 117.8 . . ?
C1 C4 H4 117.8 . . ?
N4 C5 N3 127.36(13) . . ?
N4 C5 N2 114.49(13) . . ?
N3 C5 N2 118.15(13) . . ?
N3 C6 C7 122.85(14) . . ?
N3 C6 H6 118.6 . . ?
C7 C6 H6 118.6 . . ?
C6 C7 C8 116.49(14) . . ?
C6 C7 H7 121.8 . . ?
C8 C7 H7 121.8 . . ?
N4 C8 C7 123.05(14) . . ?
N4 C8 H8 118.5 . . ?
C7 C8 H8 118.5 . . ?
C3 N1 C2 110.18(12) . . ?
C3 N2 C5 127.12(12) . . ?
C3 N2 H2A 116.4 . . ?
C5 N2 H2A 116.4 . . ?
C6 N3 C5 115.29(13) . . ?
C8 N4 C5 114.94(12) . . ?

loop_
_geom_bond_atom_site_label_1
_geom_bond_atom_site_label_2
_geom_bond_distance
_geom_bond_site_symmetry_2
_geom_bond_publ_flag
S1 C3 1.7315(14) . ?
S1 C1 1.7352(15) . ?
C1 C2 1.368(2) . ?
C1 C4 1.437(2) . ?
C2 N1 1.358(2) . ?
C2 H2 0.9500 . ?
C3 N1 1.3256(19) . ?
C3 N2 1.356(2) . ?
C4 O1 1.221(2) . ?
C4 H4 0.9500 . ?
C5 N4 1.341(2) . ?
C5 N3 1.3428(19) . ?
C5 N2 1.3766(19) . ?
C6 N3 1.3361(19) . ?
C6 C7 1.375(2) . ?
C6 H6 0.9500 . ?
C7 C8 1.388(2) . ?
C7 H7 0.9500 . ?
C8 N4 1.333(2) . ?
C8 H8 0.9500 . ?
N2 H2A 0.8800 . ?

loop_
_geom_torsion_atom_site_label_1
_geom_torsion_atom_site_label_2
_geom_torsion_atom_site_label_3
_geom_torsion_atom_site_label_4
_geom_torsion
_geom_torsion_site_symmetry_1
_geom_torsion_site_symmetry_2
_geom_torsion_site_symmetry_3
_geom_torsion_site_symmetry_4
_geom_torsion_publ_flag
C3 S1 C1 C2 -0.75(11) . . . . ?
C3 S1 C1 C4 177.43(13) . . . . ?
C4 C1 C2 N1 -177.54(14) . . . . ?
S1 C1 C2 N1 0.50(17) . . . . ?
C1 S1 C3 N1 0.92(11) . . . . ?
C1 S1 C3 N2 -179.40(13) . . . . ?
C2 C1 C4 O1 176.46(16) . . . . ?
S1 C1 C4 O1 -1.4(2) . . . . ?
N3 C6 C7 C8 -1.0(2) . . . . ?
C6 C7 C8 N4 0.4(2) . . . . ?
N2 C3 N1 C2 179.50(12) . . . . ?
S1 C3 N1 C2 -0.80(15) . . . . ?
C1 C2 N1 C3 0.17(18) . . . . ?
N1 C3 N2 C5 -179.70(13) . . . . ?
S1 C3 N2 C5 0.6(2) . . . . ?
N4 C5 N2 C3 177.86(13) . . . . ?
N3 C5 N2 C3 -2.2(2) . . . . ?
C7 C6 N3 C5 0.3(2) . . . . ?
N4 C5 N3 C6 1.0(2) . . . . ?
N2 C5 N3 C6 -178.90(12) . . . . ?
C7 C8 N4 C5 0.7(2) . . . . ?
N3 C5 N4 C8 -1.6(2) . . . . ?
N2 C5 N4 C8 178.38(12) . . . . ?

loop_
_cod_related_entry_id
_cod_related_entry_database
_cod_related_entry_code
1 ChemSpider 30652775
